data_7229089
loop_
_publ_author_name
'Lundvall, Fredrik'
'Wragg, David'
'Vajeeston, Pooniah'
'Dietzel, Pascal D. C.'
'Fjellv\%ag, Helmer'

_publ_section_title
;
 Ab initio structure solution and thermal stability evaluation of a new
 Ca(II) 3D coordination polymer using synchrotron powder X-ray diffraction
 data
;
_journal_name_full CrystEngComm
_journal_paper_doi 10.1039/C7CE01389B
_journal_year 2017
_chemical_formula_moiety 'C16 H12 Ca O6, 1(H2 O)'
_chemical_formula_sum 'C16 H14 Ca O7'
_chemical_formula_weight 358.36
_chemical_name_systematic
;
poly[[aquacalcium(II)]-\m-~3~-(4,4?-dimethoxy-3,3?-biphenyldicarboxylato)]
;
_space_group_IT_number 14
_space_group_name_Hall '-P 2yn'
_symmetry_cell_setting monoclinic
_symmetry_Int_Tables_number 14
_symmetry_space_group_name_Hall '-P 2yn'
_symmetry_space_group_name_H-M 'P 1 21/n 1'
_audit_update_record
;
2017-09-06 deposited with the CCDC.
2017-09-08 downloaded from the CCDC.
;
_cell_angle_alpha 90
_cell_angle_beta 93.113(6)
_cell_angle_gamma 90
_cell_formula_units_Z 4
_cell_length_a 24.4632(17)
_cell_length_b 9.9876(7)
_cell_length_c 6.6405(5)
_cell_measurement_temperature 364
_cell_volume 1620.1(2)
_diffrn_ambient_temperature 364
_diffrn_detector 'pixel area detector'
_diffrn_detector_type 'Pilatus 2M'
_diffrn_measurement_device_type Huber
_diffrn_radiation_monochromator Si
_diffrn_radiation_type synchrotron
_diffrn_radiation_wavelength 0.69540
_diffrn_source synchrotron
_diffrn_source_type 'ESRF, SNBL (BM01)'
_exptl_crystal_recrystallization_method hydrothermal
_pd_char_colour white
_pd_instr_location
; 
European Synchrotron Radiation Facility
71, avenue des Martyrs
38043 Grenoble Cedex 9
France
;
_pd_meas_2theta_range_max 29.4
_pd_meas_2theta_range_min 0.6
_pd_meas_scan_method fixed
_pd_proc_2theta_range_inc 0.001
_pd_proc_2theta_range_max 26.8
_pd_proc_2theta_range_min 2.5
_pd_proc_ls_prof_R_factor 3.705
_pd_proc_ls_prof_wR_expected 0.110
_pd_proc_ls_prof_wR_factor 5.422
_pd_proc_wavelength 0.69540
_pd_spec_mounting
; 
packed in 0.5mm quartz capillary
;
_pd_spec_mount_mode transmission
_refine_ls_goodness_of_fit_all 49.33
_refine_ls_R_I_factor 4.241
_refine_ls_shift/su_max 0.022
_cod_data_source_file c7ce01389b2.cif
_cod_data_source_block CPO-70-Ca_NP
_cod_original_sg_symbol_H-M 'P 21/n'
_cod_database_code 7229089

loop_
_symmetry_equiv_pos_site_id
_symmetry_equiv_pos_as_xyz
1 x,y,z
2 1/2-x,1/2+y,1/2-z
3 -x,-y,-z
4 1/2+x,1/2-y,1/2+z

loop_
_atom_site_label
_atom_site_type_symbol
_atom_site_symmetry_multiplicity
_atom_site_fract_x
_atom_site_fract_y
_atom_site_fract_z
_atom_site_occupancy
_atom_site_B_iso_or_equiv
C1 C 4 0.7514(4) 0.8047(6) -0.0141(17) 1 4.7(3)
C2 C 4 0.7562(4) 0.9043(7) -0.1583(18) 1 4.7(3)
H2 H 4 0.7859(5) 0.9626(8) -0.1497(19) 1 7.1(5)
C3 C 4 0.7166(5) 0.9168(9) -0.3154(19) 1 4.7(3)
H3 H 4 0.7198(6) 0.9835(11) -0.412(2) 1 7.1(5)
C4 C 4 0.6722(5) 0.8298(9) -0.3282(18) 1 4.7(3)
C5 C 4 0.6674(4) 0.7302(8) -0.1840(18) 1 4.7(3)
C6 C 4 0.7070(4) 0.7177(7) -0.0270(17) 1 4.7(3)
H6 H 4 0.7038(5) 0.6510(8) 0.0695(19) 1 7.1(5)
C7 C 4 0.7936(4) 0.7914(7) 0.1531(17) 1 4.7(3)
O1 O 4 0.6332(5) 0.8421(11) -0.483(2) 1 4.7(3)
C8 C 4 0.8468(4) 0.8342(11) 0.1274(19) 1 4.7(3)
H8 H 4 0.8560(4) 0.8711(17) 0.005(2) 1 7.1(5)
C9 C 4 0.8864(5) 0.8216(13) 0.284(2) 1 4.7(3)
C10 C 4 0.8728(5) 0.7664(11) 0.467(2) 1 4.7(3)
C11 C 4 0.8196(6) 0.7236(14) 0.4928(19) 1 4.7(3)
H11 H 4 0.8104(6) 0.687(2) 0.615(2) 1 7.1(5)
C12 C 4 0.7799(5) 0.7361(13) 0.3358(18) 1 4.7(3)
H12 H 4 0.7443(5) 0.7075(18) 0.3530(19) 1 7.1(5)
O2 O 4 0.9118(6) 0.7540(13) 0.622(2) 1 4.7(3)
C13 C 4 0.6401(11) 0.937(3) -0.638(4) 1 4.7(3)
H13a H 4 0.606(3) 0.95(2) -0.72(3) 1 7.1(5)
H13b H 4 0.668(8) 0.908(15) -0.72(3) 1 7.1(5)
H13c H 4 0.650(11) 1.022(8) -0.580(7) 1 7.1(5)
C14 C 4 0.9317(14) 0.6254(15) 0.680(5) 1 4.7(3)
H14a H 4 0.9710(14) 0.627(9) 0.69(5) 1 7.1(5)
H14b H 4 0.919(11) 0.561(5) 0.58(2) 1 7.1(5)
H14c H 4 0.918(10) 0.602(14) 0.81(2) 1 7.1(5)
C15 C 4 0.6202(5) 0.6375(10) -0.198(2) 1 4.7(3)
O3 O 4 0.6008(7) 0.5958(18) -0.373(2) 1 4.7(3)
O4 O 4 0.5980(7) 0.598(2) -0.035(2) 1 4.7(3)
C16 C 4 0.9431(5) 0.867(2) 0.257(2) 1 4.7(3)
O5 O 4 0.9760(6) 0.891(3) 0.414(3) 1 4.7(3)
O6 O 4 0.9601(5) 0.884(3) 0.077(3) 1 4.7(3)
Ca1 Ca 4 0.97(10) 0.9(4) 0.74(7) 1 1.0(3)
O1w O 4 1.0465(12) 0.826(2) 0.727(4) 1 5.0(11)
H1wa H 4 1.061(15) 0.82(6) 0.850(13) 1 7.1(5)
H1wb H 4 1.07(3) 0.79(12) 0.640(19) 1 7.1(5)

loop_
_atom_type_symbol
_atom_type_description
_atom_type_scat_dispersion_real
_atom_type_scat_dispersion_imag
_atom_type_scat_source
C C 0.0033 0.0016 'International Tables Vol C Tables 4.2.6.8 and 6.1.1.4'
H H 0.0000 0.0000 'International Tables Vol C Tables 4.2.6.8 and 6.1.1.4'
O O 0.0106 0.0060 'International Tables Vol C Tables 4.2.6.8 and 6.1.1.4'
Ca Ca 0.2262 0.3064 'International Tables Vol C Tables 4.2.6.8 and 6.1.1.4'

loop_
_geom_angle_atom_site_label_1
_geom_angle_atom_site_label_2
_geom_angle_atom_site_label_3
_geom_angle
_geom_angle_site_symmetry_1
_geom_angle_site_symmetry_2
_geom_angle_site_symmetry_3
C2 C1 C6 120.0000000000(18) 1_555 1_555 1_555
C7 C1 C2 120.000000000(4) 1_555 1_555 1_555
C7 C1 C6 120.000000000(2) 1_555 1_555 1_555
C3 C2 H2 120.000000000(4) 1_555 1_555 1_555
C1 C2 C3 120.000000000(6) 1_555 1_555 1_555
C1 C2 H2 120.000000000(3) 1_555 1_555 1_555
C4 C3 H3 120.000000000(3) 1_555 1_555 1_555
C2 C3 C4 120.000000000(2) 1_555 1_555 1_555
C2 C3 H3 120.000000000(6) 1_555 1_555 1_555
C5 C4 O1 120.000000000(10) 1_555 1_555 1_555
C3 C4 C5 120.000000000(8) 1_555 1_555 1_555
C3 C4 O1 120.000000000(2) 1_555 1_555 1_555
C6 C5 C4 120.000000000(8) 1_555 1_555 1_555
C15 C5 C6 120.000000000(3) 1_555 1_555 1_555
C15 C5 C4 120.000000000(6) 1_555 1_555 1_555
C5 C6 H6 120.000000000(3) 1_555 1_555 1_555
C1 C6 C5 120.000000000(4) 1_555 1_555 1_555
C1 C6 H6 120.0000000000(19) 1_555 1_555 1_555
C8 C7 C12 120.000000000(6) 1_555 1_555 1_555
C1 C7 C8 120.000000000(3) 1_555 1_555 1_555
C1 C7 C12 120.000000000(8) 1_555 1_555 1_555
C13 O1 C4 120.000000000(3) 1_555 1_555 1_555
C9 C8 H8 120.000000000(18) 1_555 1_555 1_555
C7 C8 C9 120.000000000(8) 1_555 1_555 1_555
C7 C8 H8 120.000000000(11) 1_555 1_555 1_555
C10 C9 C8 120.000000000(17) 1_555 1_555 1_555
C16 C9 C10 120.000000000(10) 1_555 1_555 1_555
C16 C9 C8 120.000000000(6) 1_555 1_555 1_555
C11 C10 O2 120.000000000(7) 1_555 1_555 1_555
C9 C10 C11 120.000000000(10) 1_555 1_555 1_555
C9 C10 O2 120.000000000(17) 1_555 1_555 1_555
C10 C11 H11 120.000000000(5) 1_555 1_555 1_555
C12 C11 C10 120.000000000(5) 1_555 1_555 1_555
C12 C11 H11 120.000000000(9) 1_555 1_555 1_555
C7 C12 H12 120.000000000(5) 1_555 1_555 1_555
C11 C12 C7 120.000000000(9) 1_555 1_555 1_555
C11 C12 H12 120.000000000(6) 1_555 1_555 1_555
C14 O2 C10 120.0000000000(11) 1_555 1_555 1_555
Ca1 O2 C14 120(30) 1_555 1_555 1_555
Ca1 O2 C10 120(30) 1_555 1_555 1_555
H13a C13 H13c 109.442425943(6) 1_555 1_555 1_555
H13b C13 H13a 109.442425943(5) 1_555 1_555 1_555
H13b C13 H13c 109.442425943(8) 1_555 1_555 1_555
O1 C13 H13b 109.500000000(8) 1_555 1_555 1_555
O1 C13 H13a 109.500000000(5) 1_555 1_555 1_555
O1 C13 H13c 109.5000000000(13) 1_555 1_555 1_555
H14c C14 H14a 109.442425943(5) 1_555 1_555 1_555
H14b C14 H14c 109.442425943(4) 1_555 1_555 1_555
H14b C14 H14a 109.442425943(6) 1_555 1_555 1_555
O2 C14 H14b 109.500000000(5) 1_555 1_555 1_555
O2 C14 H14c 109.500000000(9) 1_555 1_555 1_555
O2 C14 H14a 109.500000000(5) 1_555 1_555 1_555
O4 C15 O3 120.000000000(2) 1_555 1_555 1_555
C5 C15 O4 120.000000000(2) 1_555 1_555 1_555
C5 C15 O3 120.0000000000(17) 1_555 1_555 1_555
Ca1 O3 C15 95(19) 2_645 1_555 1_555
Ca1 O4 C15 90(8) 2_645 1_555 1_555
O5 C16 O6 120.000000000(10) 1_555 1_555 1_555
C9 C16 O5 120.000000000(3) 1_555 1_555 1_555
C9 C16 O6 120.000000000(8) 1_555 1_555 1_555
Ca1 O5 C16 140(60) 1_555 1_555 1_555
Ca1 O5 Ca1 110(80) 3_776 1_555 1_555
Ca1 O5 C16 100(40) 3_776 1_555 1_555
Ca1 O6 C16 163(10) 1_554 1_555 1_555
Ca1 O6 Ca1 100(60) 3_776 1_555 1_554
Ca1 O6 C16 90(40) 3_776 1_555 1_555
O6 Ca1 O5 150(190) 1_556 1_555 1_555
O1w Ca1 O6 90(40) 1_555 1_555 1_556
O1w Ca1 O5 72(10) 1_555 1_555 1_555
O3 Ca1 O1w 160(100) 2_655 1_555 1_555
O3 Ca1 O6 75(18) 2_655 1_555 1_556
O3 Ca1 O5 130(20) 2_655 1_555 1_555
O5 Ca1 O3 100(150) 3_776 1_555 2_655
O5 Ca1 O1w 80(90) 3_776 1_555 1_555
O5 Ca1 O6 130(150) 3_776 1_555 1_556
O5 Ca1 O5 70(80) 3_776 1_555 1_555
O2 Ca1 O5 135(18) 1_555 1_555 3_776
O2 Ca1 O3 100(120) 1_555 1_555 2_655
O2 Ca1 O1w 90(120) 1_555 1_555 1_555
O2 Ca1 O6 90(160) 1_555 1_555 1_556
O2 Ca1 O5 70(80) 1_555 1_555 1_555
O4 Ca1 O2 90(80) 2_655 1_555 1_555
O4 Ca1 O5 70(100) 2_655 1_555 3_776
O4 Ca1 O3 50(20) 2_655 1_555 2_655
O4 Ca1 O1w 140(80) 2_655 1_555 1_555
O4 Ca1 O6 130(20) 2_655 1_555 1_556
O4 Ca1 O5 74(19) 2_655 1_555 1_555
O6 Ca1 O4 100(150) 3_776 1_555 2_655
O6 Ca1 O2 170(80) 3_776 1_555 1_555
O6 Ca1 O5 50(90) 3_776 1_555 3_776
O6 Ca1 O3 80(110) 3_776 1_555 2_655
O6 Ca1 O1w 80(90) 3_776 1_555 1_555
O6 Ca1 O6 80(60) 3_776 1_555 1_556
O6 Ca1 O5 120(150) 3_776 1_555 1_555
H1wb O1w H1wa 109.5000000(13) 1_555 1_555 1_555
Ca1 O1w H1wb 141.0000000(8) 1_555 1_555 1_555
Ca1 O1w H1wa 109.5000000(14) 1_555 1_555 1_555

loop_
_geom_bond_atom_site_label_1
_geom_bond_atom_site_label_2
_geom_bond_distance
_geom_bond_site_symmetry_1
_geom_bond_site_symmetry_2
C1 C6 1.39000000000(4) 1_555 1_555
C1 C2 1.39000000000(4) 1_555 1_555
C1 C7 1.48000000000(4) 1_555 1_555
C2 H2 0.93000000000(11) 1_555 1_555
C2 C3 1.39000000000(7) 1_555 1_555
C2 C1 1.39000000000(4) 1_555 1_555
C3 H3 0.93000000000(4) 1_555 1_555
C3 C4 1.39000000000(13) 1_555 1_555
C3 C2 1.39000000000(7) 1_555 1_555
C4 O1 1.37000000000(11) 1_555 1_555
C4 C5 1.39000000000(3) 1_555 1_555
C4 C3 1.39000000000(13) 1_555 1_555
C5 C4 1.39000000000(3) 1_555 1_555
C5 C6 1.39000000000(3) 1_555 1_555
C5 C15 1.48000000000(4) 1_555 1_555
C6 H6 0.93000000000(6) 1_555 1_555
C6 C5 1.39000000000(3) 1_555 1_555
C6 C1 1.39000000000(4) 1_555 1_555
C7 C12 1.39000000000(5) 1_555 1_555
C7 C8 1.39000000000(9) 1_555 1_555
C7 C1 1.48000000000(5) 1_555 1_555
O1 C4 1.37000000000(11) 1_555 1_555
O1 C13 1.42000000000(4) 1_555 1_555
C8 H8 0.93000000000(4) 1_555 1_555
C8 C9 1.39000000000(18) 1_555 1_555
C8 C7 1.39000000000(9) 1_555 1_555
C9 C8 1.39000000000(18) 1_555 1_555
C9 C10 1.39000000000(5) 1_555 1_555
C9 C16 1.4800000000(2) 1_555 1_555
C10 O2 1.37000000000(16) 1_555 1_555
C10 C11 1.39000000000(7) 1_555 1_555
C10 C9 1.39000000000(5) 1_555 1_555
C11 H11 0.93000000000(2) 1_555 1_555
C11 C10 1.39000000000(7) 1_555 1_555
C11 C12 1.39000000000(8) 1_555 1_555
C12 H12 0.93000000000(7) 1_555 1_555
C12 C7 1.39000000000(5) 1_555 1_555
C12 C11 1.39000000000(8) 1_555 1_555
O2 C10 1.37000000000(16) 1_555 1_555
O2 C14 1.42000000000(10) 1_555 1_555
C13 H13c 0.960000000000(10) 1_555 1_555
C13 H13a 0.96000000000(4) 1_555 1_555
C13 H13b 0.96000000000(11) 1_555 1_555
C13 O1 1.42000000000(4) 1_555 1_555
C14 H14a 0.960000000000(6) 1_555 1_555
C14 H14c 0.96000000000(3) 1_555 1_555
C14 H14b 0.96000000000(4) 1_555 1_555
C15 O3 1.30000000000(2) 1_555 1_555
C15 O4 1.30000000000(5) 1_555 1_555
C15 C5 1.48000000000(4) 1_555 1_555
O3 C15 1.30000000000(2) 1_555 1_555
O4 C15 1.30000000000(5) 1_555 1_555
C16 O6 1.30000000000(10) 1_555 1_555
C16 O5 1.30000000000(2) 1_555 1_555
C16 C9 1.4800000000(2) 1_555 1_555
O5 C16 1.30000000000(2) 1_555 1_555
O6 C16 1.30000000000(10) 1_555 1_555
Ca1 O5 2.3(6) 1_555 1_555
Ca1 O6 2.3(17) 1_555 1_556
Ca1 O1w 2.323259830(5) 1_555 1_555
Ca1 O3 2.4(8) 1_555 2_655
Ca1 O5 2(4) 1_555 3_776
Ca1 O2 2(5) 1_555 1_555
Ca1 O4 2.5(12) 1_555 2_655
Ca1 O6 3(4) 1_555 3_776
O1w H1wa 0.880000000(9) 1_555 1_555
O1w H1wb 0.880000000(19) 1_555 1_555
